data_7128301
loop_
_publ_author_name
'Tanaka, Yuki'
'Bai, Shiqiang'
'Wang, Xizu'
'Tee, Si Yin'
'Lim, Siew Lay'
'Ke, Lin'
'Dolmanan, Surani B.'
'Lee, Coryl Jing Jun'
'Lim, Poh Chong'
'Yao, Xiang'
'Wu, Jishan'
'Han, Ming-Yong'

_publ_section_title
;
 Synthesis and optical and electronic properties of one-dimensional
 sulfoxonium-based hybrid metal halide
 (CH<sub>3</sub>)<sub>3</sub>SOPbI<sub>3</sub>.
;
_journal_issue 47
_journal_name_full 'Chemical communications (Cambridge, England)'
_journal_page_first 5790
_journal_page_last 5793
_journal_paper_doi 10.1039/d1cc01386f
_journal_volume 57
_journal_year 2021
_chemical_formula_sum 'C1.5 H4.5 I1.5 O0.5 Pb0.5 S0.5'
_chemical_formula_weight 340.53
_space_group_crystal_system orthorhombic
_space_group_IT_number 62
_space_group_name_Hall '-P 2ac 2n'
_space_group_name_H-M_alt 'P n m a'
_atom_sites_solution_hydrogens mixed
_atom_sites_solution_primary 'Dual Space'
_audit_creation_method SHELXL-2018/3
_audit_update_record
;
2021-04-21 deposited with the CCDC.	2021-05-10 downloaded from the CCDC.
;
_cell_angle_alpha 90
_cell_angle_beta 90
_cell_angle_gamma 90
_cell_formula_units_Z 8
_cell_length_a 7.7592(2)
_cell_length_b 11.1022(3)
_cell_length_c 14.1866(4)
_cell_measurement_reflns_used 6740
_cell_measurement_temperature 100(2)
_cell_measurement_theta_max 30.49
_cell_measurement_theta_min 2.99
_cell_volume 1222.09(6)
_computing_cell_refinement 'APEX3 v2016.1-0 (Bruker AXS)'
_computing_data_collection 'APEX3 (Bruker AXS)'
_computing_data_reduction 'SAINT V8.32B (Bruker AXS Inc., 2014)'
_computing_molecular_graphics 'Bruker SHELXTL'
_computing_publication_material 'Bruker SHELXTL'
_computing_structure_refinement 'SHELXL--2014 (Sheldrick 2014)'
_computing_structure_solution 'SHELXT--(Sheldrick 2015)'
_diffrn_ambient_temperature 100(2)
_diffrn_measured_fraction_theta_full 0.995
_diffrn_measured_fraction_theta_max 0.988
_diffrn_measurement_device_type 'Bruker D8 Venture'
_diffrn_measurement_method '\f and \w scans'
_diffrn_radiation_type MoK\a
_diffrn_radiation_wavelength 0.71073
_diffrn_reflns_av_R_equivalents 0.0485
_diffrn_reflns_av_unetI/netI 0.0357
_diffrn_reflns_Laue_measured_fraction_full 0.995
_diffrn_reflns_Laue_measured_fraction_max 0.988
_diffrn_reflns_limit_h_max 10
_diffrn_reflns_limit_h_min -10
_diffrn_reflns_limit_k_max 15
_diffrn_reflns_limit_k_min -15
_diffrn_reflns_limit_l_max 20
_diffrn_reflns_limit_l_min -19
_diffrn_reflns_number 11373
_diffrn_reflns_point_group_measured_fraction_full 0.995
_diffrn_reflns_point_group_measured_fraction_max 0.988
_diffrn_reflns_theta_full 25.242
_diffrn_reflns_theta_max 30.518
_diffrn_reflns_theta_min 2.992
_diffrn_source 'Microfocus Sealed Tube'
_exptl_absorpt_coefficient_mu 21.502
_exptl_absorpt_correction_T_max 0.7461
_exptl_absorpt_correction_T_min 0.2984
_exptl_absorpt_correction_type multi-scan
_exptl_absorpt_process_details 'Sadabs, (Sheldrick 2012)'
_exptl_crystal_colour Colourless
_exptl_crystal_density_diffrn 3.702
_exptl_crystal_density_meas ?
_exptl_crystal_density_method 'Not Measured'
_exptl_crystal_description Block
_exptl_crystal_F_000 1168
_exptl_crystal_size_max 0.394
_exptl_crystal_size_mid 0.203
_exptl_crystal_size_min 0.186
_refine_diff_density_max 1.346
_refine_diff_density_min -0.955
_refine_diff_density_rms 0.233
_refine_ls_extinction_coef 0.00211(9)
_refine_ls_extinction_expression Fc^*^=kFc[1+0.001xFc^2^\l^3^/sin(2\q)]^-1/4^
_refine_ls_extinction_method 'SHELXL-2018/3 (Sheldrick 2018)'
_refine_ls_goodness_of_fit_ref 1.155
_refine_ls_hydrogen_treatment mixed
_refine_ls_matrix_type full
_refine_ls_number_parameters 58
_refine_ls_number_reflns 1924
_refine_ls_number_restraints 0
_refine_ls_restrained_S_all 1.155
_refine_ls_R_factor_all 0.0260
_refine_ls_R_factor_gt 0.0225
_refine_ls_shift/su_max 0.001
_refine_ls_shift/su_mean 0.000
_refine_ls_structure_factor_coef Fsqd
_refine_ls_weighting_details 'w=1/[\s^2^(Fo^2^)+1.1715P] where P=(Fo^2^+2Fc^2^)/3'
_refine_ls_weighting_scheme calc
_refine_ls_wR_factor_gt 0.0458
_refine_ls_wR_factor_ref 0.0471
_reflns_Friedel_coverage 0.000
_reflns_number_gt 1774
_reflns_number_total 1924
_reflns_threshold_expression 'I > 2\s(I)'
_cod_data_source_file d1cc01386f2.cif
_cod_data_source_block I005
_cod_depositor_comments
;
The following automatic conversions were performed:

data item '_exptl_absorpt_correction_type' value 'Multi-scan' was
changed to 'multi-scan' in accordance with the
/home/data/users/saulius/crontab/automatic-downloads/rss-feeds/RSC/lib/dictionaries/cif_core.dic
dictionary named 'cif_core.dic' version 2.4.2 last updated on
2011-04-26.

data item '_exptl_crystal_density_meas' value 'Not Measured' was
changed to '?' -- the value is perceived as not measured.

Automatic conversion script
Id: cif_fix_values 7556 2019-12-06 15:28:31Z antanas 

 Adding full bibliography for 7128301.cif.
;
_cod_original_formula_sum 'C1.50 H4.50 I1.50 O0.50 Pb0.50 S0.50'
_cod_database_code 7128301
_shelx_shelxl_version_number 2018/3
_shelx_space_group_comment
; 
The symmetry employed for this shelxl refinement is uniquely defined 
by the following loop, which should always be used as a source of 
symmetry information in preference to the above space-group names. 
They are only intended as comments. 
;
_shelx_estimated_absorpt_t_min 0.2984
_shelx_estimated_absorpt_t_max 0.7461
_computing_bruker_data_scaling 'SADABS V2012/1 (Bruker AXS Inc.)'

loop_
_space_group_symop_operation_xyz
'x, y, z'
'-x+1/2, -y, z+1/2'
'-x, y+1/2, -z'
'x+1/2, -y+1/2, -z+1/2'
'-x, -y, -z'
'x-1/2, y, -z-1/2'
'x, -y-1/2, z'
'-x-1/2, y-1/2, z-1/2'

loop_
_atom_site_label
_atom_site_type_symbol
_atom_site_fract_x
_atom_site_fract_y
_atom_site_fract_z
_atom_site_U_iso_or_equiv
_atom_site_adp_type
_atom_site_occupancy
_atom_site_site_symmetry_order
_atom_site_calc_flag
_atom_site_refinement_flags_posn
_atom_site_refinement_flags_adp
_atom_site_refinement_flags_occupancy
_atom_site_disorder_assembly
_atom_site_disorder_group
Pb1 Pb 1.06465(2) 0.750000 0.75013(2) 0.00943(7) Uani 1 2 d S T P . .
I1 I 0.81799(3) 0.55687(2) 0.84986(2) 0.01174(7) Uani 1 1 d . . . . .
I2 I 0.82133(4) 0.750000 0.57175(3) 0.01423(9) Uani 1 2 d S T P . .
S1 S 0.26553(16) 0.750000 0.34892(10) 0.0101(2) Uani 1 2 d S T P . .
O1 O 0.3069(5) 0.750000 0.2499(3) 0.0170(9) Uani 1 2 d S T P . .
C1 C 0.4472(7) 0.750000 0.4198(4) 0.0144(11) Uani 1 2 d S T P . .
H1A H 0.417(8) 0.750000 0.487(5) 0.021(17) Uiso 1 2 d S . P . .
H1B H 0.506(6) 0.679(4) 0.404(4) 0.029(14) Uiso 1 1 d . . . . .
C2 C 0.1442(5) 0.6239(4) 0.3830(3) 0.0152(8) Uani 1 1 d . . . . .
H2A H 0.124957 0.626273 0.451287 0.023 Uiso 1 1 calc R U . . .
H2B H 0.206979 0.550284 0.366574 0.023 Uiso 1 1 calc R U . . .
H2C H 0.033006 0.624869 0.350318 0.023 Uiso 1 1 calc R U . . .

loop_
_atom_site_aniso_label
_atom_site_aniso_U_11
_atom_site_aniso_U_22
_atom_site_aniso_U_33
_atom_site_aniso_U_23
_atom_site_aniso_U_13
_atom_site_aniso_U_12
Pb1 0.00696(10) 0.01295(11) 0.00839(12) 0.000 -0.00051(6) 0.000
I1 0.01476(13) 0.01017(12) 0.01029(14) 0.00062(8) 0.00001(9) 0.00009(8)
I2 0.00850(15) 0.0279(2) 0.00631(18) 0.000 -0.00010(12) 0.000
S1 0.0110(5) 0.0116(6) 0.0076(7) 0.000 0.0009(4) 0.000
O1 0.025(2) 0.019(2) 0.007(2) 0.000 0.0045(15) 0.000
C1 0.012(2) 0.017(3) 0.015(3) 0.000 -0.003(2) 0.000
C2 0.0205(18) 0.0167(18) 0.008(2) -0.0014(15) 0.0005(14) -0.0079(15)

loop_
_atom_type_symbol
_atom_type_description
_atom_type_scat_dispersion_real
_atom_type_scat_dispersion_imag
_atom_type_scat_source
C C 0.0033 0.0016 'International Tables Vol C Tables 4.2.6.8 and 6.1.1.4'
H H 0.0000 0.0000 'International Tables Vol C Tables 4.2.6.8 and 6.1.1.4'
I I -0.4742 1.8119 'International Tables Vol C Tables 4.2.6.8 and 6.1.1.4'
O O 0.0106 0.0060 'International Tables Vol C Tables 4.2.6.8 and 6.1.1.4'
Pb Pb -3.3944 10.1111 'International Tables Vol C Tables 4.2.6.8 and 6.1.1.4'
S S 0.1246 0.1234 'International Tables Vol C Tables 4.2.6.8 and 6.1.1.4'

loop_
_geom_angle_atom_site_label_1
_geom_angle_atom_site_label_2
_geom_angle_atom_site_label_3
_geom_angle
_geom_angle_site_symmetry_1
_geom_angle_site_symmetry_3
_geom_angle_publ_flag
I2 Pb1 I1 89.814(8) . . ?
I2 Pb1 I1 89.814(8) . 7_575 ?
I1 Pb1 I1 84.031(9) . 7_575 ?
I2 Pb1 I2 178.481(11) . 6_657 ?
I1 Pb1 I2 91.315(8) . 6_657 ?
I1 Pb1 I2 91.314(8) 7_575 6_657 ?
I2 Pb1 I1 90.683(8) . 4_566 ?
I1 Pb1 I1 179.282(8) . 4_566 ?
I1 Pb1 I1 96.489(7) 7_575 4_566 ?
I2 Pb1 I1 88.179(7) 6_657 4_566 ?
I2 Pb1 I1 90.683(8) . 6_657 ?
I1 Pb1 I1 96.489(7) . 6_657 ?
I1 Pb1 I1 179.281(8) 7_575 6_657 ?
I2 Pb1 I1 88.179(8) 6_657 6_657 ?
I1 Pb1 I1 82.987(9) 4_566 6_657 ?
Pb1 I1 Pb1 74.089(6) . 6_557 ?
Pb1 I2 Pb1 74.970(8) . 6_557 ?
O1 S1 C1 112.6(3) . . ?
O1 S1 C2 112.86(17) . 7_575 ?
C1 S1 C2 106.05(18) . 7_575 ?
O1 S1 C2 112.86(17) . . ?
C1 S1 C2 106.04(18) . . ?
C2 S1 C2 105.8(3) 7_575 . ?
S1 C1 H1A 112(4) . . ?
S1 C1 H1B 105(3) . . ?
H1A C1 H1B 110(4) . . ?
S1 C1 H1B 105(3) . 7_575 ?
H1A C1 H1B 110(4) . 7_575 ?
H1B C1 H1B 114(6) . 7_575 ?
S1 C2 H2A 109.5 . . ?
S1 C2 H2B 109.5 . . ?
H2A C2 H2B 109.5 . . ?
S1 C2 H2C 109.5 . . ?
H2A C2 H2C 109.5 . . ?
H2B C2 H2C 109.5 . . ?

loop_
_geom_bond_atom_site_label_1
_geom_bond_atom_site_label_2
_geom_bond_distance
_geom_bond_site_symmetry_2
_geom_bond_publ_flag
Pb1 I2 3.1572(4) . ?
Pb1 I1 3.2035(3) . ?
Pb1 I1 3.2035(3) 7_575 ?
Pb1 I2 3.2175(4) 6_657 ?
Pb1 I1 3.2363(3) 4_566 ?
Pb1 I1 3.2363(3) 6_657 ?
S1 O1 1.441(4) . ?
S1 C1 1.732(5) . ?
S1 C2 1.755(4) 7_575 ?
S1 C2 1.755(4) . ?
C1 H1A 0.99(7) . ?
C1 H1B 0.94(5) . ?
C1 H1B 0.94(5) 7_575 ?
C2 H2A 0.9800 . ?
C2 H2B 0.9800 . ?
C2 H2C 0.9800 . ?
